data_4034671
loop_
_publ_author_name
'Mahesh, S. K.'
'Nanubolu, Jagadeesh Babu'
'Sudhakar, Gangarajula'

_publ_section_title
;
 Tandem Addition/Electrocyclization/Benzylation of Alkyl Aryl-1,3-dienes
 and Aromatic Aldehydes: Access to Highly Substituted Indenes.
;
_journal_issue 12
_journal_name_full 'The Journal of organic chemistry'
_journal_page_first 7815
_journal_page_last 7828
_journal_paper_doi 10.1021/acs.joc.9b00679
_journal_volume 84
_journal_year 2019
_chemical_formula_moiety 'C28 H28 O3'
_chemical_formula_sum 'C28 H28 O3'
_chemical_formula_weight 412.50
_chemical_name_systematic
(&#x00C2;&#x00B1;)-(1S,3R,6R)-7,9-Dimethoxy-5,6-dimethyl-1,3-diphenyl-1,3,4,6-tetrahydroindeno[7,1-cd]oxepine
_space_group_crystal_system triclinic
_space_group_IT_number 2
_space_group_name_Hall '-P 1'
_space_group_name_H-M_alt 'P -1'
_atom_sites_solution_hydrogens geom
_audit_creation_method SHELXL-2018/3
_cell_angle_alpha 70.70(3)
_cell_angle_beta 86.07(3)
_cell_angle_gamma 64.49(4)
_cell_formula_units_Z 2
_cell_length_a 9.206(7)
_cell_length_b 10.422(9)
_cell_length_c 13.489(11)
_cell_measurement_reflns_used 8834
_cell_measurement_temperature 293(2)
_cell_measurement_theta_max 28.216
_cell_measurement_theta_min 2.302
_cell_volume 1098.2(16)
_computing_cell_refinement '<i>SAINT</i> (Bruker, 2016)'
_computing_data_collection '<i>APEX3</i> (Bruker, 2016)'
_computing_data_reduction 'Bruker SAINT'
_computing_structure_refinement 'SHELXL-2018/3 (Sheldrick, 2018)'
_computing_structure_solution '<i>SHELXT</i> (Sheldrick, 2015)'
_diffrn_ambient_temperature 293(2)
_diffrn_measured_fraction_theta_full 1.000
_diffrn_measured_fraction_theta_max 1.000
_diffrn_measurement_device_type 'Bruker D8 QUEST PHOTON-100'
_diffrn_measurement_method '\w and \f'
_diffrn_radiation_type MoK\a
_diffrn_radiation_wavelength 0.71073
_diffrn_reflns_av_R_equivalents 0.0724
_diffrn_reflns_av_unetI/netI 0.0524
_diffrn_reflns_Laue_measured_fraction_full 1.000
_diffrn_reflns_Laue_measured_fraction_max 1.000
_diffrn_reflns_limit_h_max 10
_diffrn_reflns_limit_h_min -10
_diffrn_reflns_limit_k_max 12
_diffrn_reflns_limit_k_min -12
_diffrn_reflns_limit_l_max 16
_diffrn_reflns_limit_l_min -16
_diffrn_reflns_number 20845
_diffrn_reflns_point_group_measured_fraction_full 1.000
_diffrn_reflns_point_group_measured_fraction_max 1.000
_diffrn_reflns_theta_full 25.000
_diffrn_reflns_theta_max 25.000
_diffrn_reflns_theta_min 2.298
_exptl_absorpt_coefficient_mu 0.080
_exptl_absorpt_correction_T_max 0.7371
_exptl_absorpt_correction_T_min 0.6800
_exptl_absorpt_correction_type multi-scan
_exptl_absorpt_process_details 'SADABS 2014/5'
_exptl_crystal_density_diffrn 1.247
_exptl_crystal_description block
_exptl_crystal_F_000 440
_exptl_crystal_size_max 0.430
_exptl_crystal_size_mid 0.390
_exptl_crystal_size_min 0.330
_refine_diff_density_max 0.270
_refine_diff_density_min -0.239
_refine_diff_density_rms 0.069
_refine_ls_extinction_coef 0.051(9)
_refine_ls_extinction_expression Fc^*^=kFc[1+0.001xFc^2^\l^3^/sin(2\q)]^-1/4^
_refine_ls_extinction_method 'SHELXL-2018/3 (Sheldrick 2018)'
_refine_ls_goodness_of_fit_ref 1.243
_refine_ls_hydrogen_treatment constr
_refine_ls_matrix_type full
_refine_ls_number_parameters 285
_refine_ls_number_reflns 3859
_refine_ls_number_restraints 0
_refine_ls_restrained_S_all 1.243
_refine_ls_R_factor_all 0.0674
_refine_ls_R_factor_gt 0.0520
_refine_ls_shift/su_max 0.000
_refine_ls_shift/su_mean 0.000
_refine_ls_structure_factor_coef Fsqd
_refine_ls_weighting_details 'w=1/[\s^2^(Fo^2^)+(0.1000P)^2^] where P=(Fo^2^+2Fc^2^)/3'
_refine_ls_weighting_scheme calc
_refine_ls_wR_factor_gt 0.1573
_refine_ls_wR_factor_ref 0.1722
_reflns_Friedel_coverage 0.000
_reflns_number_gt 3021
_reflns_number_total 3859
_reflns_threshold_expression 'I > 2\s(I)'
_cod_data_source_file jo9b00679_si_003.cif
_cod_data_source_block KA580_0m
_cod_database_code 4034671
_shelx_shelxl_version_number 2018/3
_shelx_space_group_comment
;
The symmetry employed for this shelxl refinement is uniquely defined
by the following loop, which should always be used as a source of
symmetry information in preference to the above space-group names.
They are only intended as comments.
;
_shelx_estimated_absorpt_t_min 0.967
_shelx_estimated_absorpt_t_max 0.974

loop_
_space_group_symop_operation_xyz
'x, y, z'
'-x, -y, -z'

loop_
_atom_site_label
_atom_site_type_symbol
_atom_site_fract_x
_atom_site_fract_y
_atom_site_fract_z
_atom_site_U_iso_or_equiv
_atom_site_adp_type
_atom_site_occupancy
_atom_site_site_symmetry_order
_atom_site_calc_flag
_atom_site_refinement_flags_posn
_atom_site_refinement_flags_adp
C1 C 0.2834(2) 0.9020(2) 0.39804(14) 0.0438(5) Uani 1 1 d . .
C2 C 0.2332(2) 0.9850(2) 0.46655(14) 0.0456(5) Uani 1 1 d . .
H2 H 0.134403 1.069864 0.452249 0.055 Uiso 1 1 calc R U
C3 C 0.3323(2) 0.93961(19) 0.55635(13) 0.0409(4) Uani 1 1 d . .
C4 C 0.4800(2) 0.80824(18) 0.58459(13) 0.0367(4) Uani 1 1 d . .
C5 C 0.52594(19) 0.72632(18) 0.51481(13) 0.0355(4) Uani 1 1 d . .
C6 C 0.4295(2) 0.77499(19) 0.42121(13) 0.0397(4) Uani 1 1 d . .
C7 C 0.5118(2) 0.6738(2) 0.35701(14) 0.0442(5) Uani 1 1 d . .
H7 H 0.445279 0.624330 0.350091 0.053 Uiso 1 1 calc R U
C8 C 0.6635(2) 0.5577(2) 0.42717(13) 0.0395(4) Uani 1 1 d . .
C9 C 0.67026(19) 0.58689(18) 0.51606(13) 0.0359(4) Uani 1 1 d . .
C10 C 0.8038(2) 0.48714(19) 0.60391(13) 0.0405(4) Uani 1 1 d . .
H10A H 0.899991 0.501209 0.581834 0.049 Uiso 1 1 calc R U
H10B H 0.828662 0.382617 0.615516 0.049 Uiso 1 1 calc R U
C11 C 0.76327(19) 0.51755(18) 0.70747(13) 0.0355(4) Uani 1 1 d . .
H11 H 0.661322 0.511490 0.726994 0.043 Uiso 1 1 calc R U
C12 C 0.89412(19) 0.40501(19) 0.79615(13) 0.0386(4) Uani 1 1 d . .
C13 C 0.9399(2) 0.2518(2) 0.82190(15) 0.0515(5) Uani 1 1 d . .
H13 H 0.888675 0.219080 0.785198 0.062 Uiso 1 1 calc R U
C14 C 1.0602(3) 0.1466(2) 0.90113(17) 0.0654(6) Uani 1 1 d . .
H14 H 1.090007 0.044226 0.916741 0.079 Uiso 1 1 calc R U
C15 C 1.1357(3) 0.1933(3) 0.95682(17) 0.0705(7) Uani 1 1 d . .
H15 H 1.216969 0.122866 1.009949 0.085 Uiso 1 1 calc R U
C16 C 1.0903(3) 0.3443(3) 0.93350(18) 0.0702(7) Uani 1 1 d . .
H16 H 1.140201 0.376236 0.971746 0.084 Uiso 1 1 calc R U
C17 C 0.9709(2) 0.4502(2) 0.85347(15) 0.0533(5) Uani 1 1 d . .
H17 H 0.941981 0.552300 0.838128 0.064 Uiso 1 1 calc R U
C18 C 0.5788(2) 0.77896(19) 0.68151(13) 0.0369(4) Uani 1 1 d . .
H18 H 0.586435 0.873508 0.670778 0.044 Uiso 1 1 calc R U
C19 C 0.5011(2) 0.74874(19) 0.78516(13) 0.0422(5) Uani 1 1 d . .
C20 C 0.5400(3) 0.7878(3) 0.86454(17) 0.0693(7) Uani 1 1 d . .
H20 H 0.613437 0.829454 0.853860 0.083 Uiso 1 1 calc R U
C21 C 0.4723(4) 0.7662(4) 0.9589(2) 0.1002(11) Uani 1 1 d . .
H21 H 0.499644 0.793850 1.011154 0.120 Uiso 1 1 calc R U
C22 C 0.3658(4) 0.7047(4) 0.9764(2) 0.1061(13) Uani 1 1 d . .
H22 H 0.320308 0.690168 1.040499 0.127 Uiso 1 1 calc R U
C23 C 0.3252(3) 0.6637(3) 0.8991(2) 0.0856(9) Uani 1 1 d . .
H23 H 0.252751 0.620814 0.911272 0.103 Uiso 1 1 calc R U
C24 C 0.3924(2) 0.6865(2) 0.80225(17) 0.0594(6) Uani 1 1 d . .
H24 H 0.364032 0.659897 0.749722 0.071 Uiso 1 1 calc R U
C25 C 0.0598(3) 1.0844(3) 0.27037(19) 0.0706(7) Uani 1 1 d . .
H25A H 0.094250 1.161362 0.264075 0.106 Uiso 1 1 calc R U
H25B H -0.020658 1.089061 0.319989 0.106 Uiso 1 1 calc R U
H25C H 0.014920 1.099982 0.202891 0.106 Uiso 1 1 calc R U
C26 C 0.1567(2) 1.1584(2) 0.59960(18) 0.0575(6) Uani 1 1 d . .
H26A H 0.163701 1.224521 0.532198 0.086 Uiso 1 1 calc R U
H26B H 0.149144 1.203659 0.652426 0.086 Uiso 1 1 calc R U
H26C H 0.062541 1.141709 0.596924 0.086 Uiso 1 1 calc R U
C27 C 0.5447(3) 0.7556(3) 0.24683(15) 0.0686(7) Uani 1 1 d . .
H27A H 0.606547 0.683230 0.213113 0.103 Uiso 1 1 calc R U
H27B H 0.604168 0.809415 0.252890 0.103 Uiso 1 1 calc R U
H27C H 0.443960 0.825480 0.205507 0.103 Uiso 1 1 calc R U
C28 C 0.7852(2) 0.4279(2) 0.39716(16) 0.0529(5) Uani 1 1 d . .
H28A H 0.804364 0.463351 0.324488 0.079 Uiso 1 1 calc R U
H28B H 0.744716 0.354042 0.407120 0.079 Uiso 1 1 calc R U
H28C H 0.884424 0.383190 0.440615 0.079 Uiso 1 1 calc R U
O1 O 0.19459(17) 0.94023(16) 0.30620(11) 0.0606(4) Uani 1 1 d . .
O2 O 0.29635(16) 1.01892(14) 0.62506(10) 0.0539(4) Uani 1 1 d . .
O3 O 0.74283(13) 0.66743(12) 0.69141(9) 0.0390(3) Uani 1 1 d . .

loop_
_atom_site_aniso_label
_atom_site_aniso_U_11
_atom_site_aniso_U_22
_atom_site_aniso_U_33
_atom_site_aniso_U_23
_atom_site_aniso_U_13
_atom_site_aniso_U_12
C1 0.0393(10) 0.0455(10) 0.0381(10) -0.0036(8) -0.0058(8) -0.0171(8)
C2 0.0360(9) 0.0391(10) 0.0454(11) -0.0054(8) -0.0010(8) -0.0076(8)
C3 0.0384(9) 0.0375(9) 0.0375(9) -0.0094(7) 0.0043(7) -0.0108(8)
C4 0.0349(9) 0.0354(9) 0.0323(9) -0.0066(7) 0.0019(7) -0.0118(7)
C5 0.0333(9) 0.0375(9) 0.0319(9) -0.0075(7) 0.0030(7) -0.0150(7)
C6 0.0380(9) 0.0421(10) 0.0349(9) -0.0081(7) 0.0009(7) -0.0170(8)
C7 0.0438(10) 0.0518(11) 0.0379(10) -0.0147(8) -0.0010(8) -0.0209(9)
C8 0.0384(9) 0.0436(10) 0.0372(9) -0.0144(8) 0.0043(7) -0.0180(8)
C9 0.0329(9) 0.0377(9) 0.0345(9) -0.0112(7) 0.0046(7) -0.0138(7)
C10 0.0355(9) 0.0396(10) 0.0386(10) -0.0130(8) 0.0011(7) -0.0090(8)
C11 0.0311(8) 0.0344(9) 0.0367(9) -0.0114(7) 0.0027(7) -0.0106(7)
C12 0.0339(9) 0.0427(10) 0.0314(9) -0.0125(7) 0.0056(7) -0.0099(7)
C13 0.0554(12) 0.0440(11) 0.0427(11) -0.0097(8) -0.0005(9) -0.0134(9)
C14 0.0670(14) 0.0459(12) 0.0537(13) -0.0040(10) -0.0037(11) -0.0060(10)
C15 0.0618(14) 0.0664(16) 0.0483(12) -0.0048(11) -0.0153(10) -0.0044(11)
C16 0.0660(14) 0.0739(16) 0.0567(13) -0.0166(12) -0.0200(11) -0.0179(12)
C17 0.0543(12) 0.0506(12) 0.0474(11) -0.0143(9) -0.0077(9) -0.0158(9)
C18 0.0336(9) 0.0338(9) 0.0383(9) -0.0127(7) 0.0024(7) -0.0095(7)
C19 0.0370(9) 0.0387(10) 0.0336(9) -0.0087(7) -0.0012(7) -0.0031(8)
C20 0.0694(14) 0.0813(16) 0.0456(12) -0.0302(11) -0.0017(10) -0.0146(12)
C21 0.097(2) 0.125(3) 0.0443(14) -0.0384(15) 0.0079(15) -0.010(2)
C22 0.081(2) 0.113(3) 0.0390(14) -0.0017(14) 0.0201(13) 0.0140(18)
C23 0.0559(14) 0.0779(17) 0.0752(18) 0.0072(14) 0.0226(13) -0.0132(13)
C24 0.0488(11) 0.0629(13) 0.0517(12) -0.0076(10) 0.0085(9) -0.0200(10)
C25 0.0602(13) 0.0610(14) 0.0611(14) 0.0005(11) -0.0255(11) -0.0111(11)
C26 0.0457(11) 0.0406(11) 0.0720(14) -0.0201(10) 0.0048(10) -0.0051(9)
C27 0.0679(14) 0.0840(16) 0.0340(11) -0.0139(10) 0.0016(10) -0.0192(12)
C28 0.0526(12) 0.0588(12) 0.0483(11) -0.0282(10) 0.0044(9) -0.0173(10)
O1 0.0501(8) 0.0611(9) 0.0509(8) -0.0116(7) -0.0208(7) -0.0082(7)
O2 0.0493(8) 0.0423(7) 0.0483(8) -0.0167(6) -0.0012(6) 0.0014(6)
O3 0.0314(6) 0.0368(7) 0.0449(7) -0.0134(5) 0.0007(5) -0.0111(5)

loop_
_atom_type_symbol
_atom_type_description
_atom_type_scat_dispersion_real
_atom_type_scat_dispersion_imag
_atom_type_scat_source
C C 0.0033 0.0016 'International Tables Vol C Tables 4.2.6.8 and 6.1.1.4'
H H 0.0000 0.0000 'International Tables Vol C Tables 4.2.6.8 and 6.1.1.4'
O O 0.0106 0.0060 'International Tables Vol C Tables 4.2.6.8 and 6.1.1.4'

loop_
_geom_angle_atom_site_label_1
_geom_angle_atom_site_label_2
_geom_angle_atom_site_label_3
_geom_angle
O1 C1 C6 117.06(18)
O1 C1 C2 123.25(17)
C6 C1 C2 119.69(17)
C3 C2 C1 119.22(18)
C3 C2 H2 120.4
C1 C2 H2 120.4
O2 C3 C2 123.08(17)
O2 C3 C4 114.00(16)
C2 C3 C4 122.92(17)
C5 C4 C3 116.40(16)
C5 C4 C18 126.83(15)
C3 C4 C18 116.52(16)
C4 C5 C6 121.09(16)
C4 C5 C9 132.23(15)
C6 C5 C9 106.66(15)
C1 C6 C5 120.60(17)
C1 C6 C7 129.02(16)
C5 C6 C7 110.36(16)
C6 C7 C8 101.89(15)
C6 C7 C27 113.96(18)
C8 C7 C27 113.44(17)
C6 C7 H7 109.1
C8 C7 H7 109.1
C27 C7 H7 109.1
C9 C8 C28 126.78(16)
C9 C8 C7 111.38(16)
C28 C8 C7 121.84(16)
C8 C9 C5 109.64(15)
C8 C9 C10 123.79(16)
C5 C9 C10 126.54(15)
C9 C10 C11 113.99(15)
C9 C10 H10A 108.8
C11 C10 H10A 108.8
C9 C10 H10B 108.8
C11 C10 H10B 108.8
H10A C10 H10B 107.6
O3 C11 C12 109.99(14)
O3 C11 C10 107.97(14)
C12 C11 C10 112.15(14)
O3 C11 H11 108.9
C12 C11 H11 108.9
C10 C11 H11 108.9
C17 C12 C13 117.96(17)
C17 C12 C11 122.11(17)
C13 C12 C11 119.93(16)
C14 C13 C12 121.2(2)
C14 C13 H13 119.4
C12 C13 H13 119.4
C15 C14 C13 120.0(2)
C15 C14 H14 120.0
C13 C14 H14 120.0
C16 C15 C14 119.5(2)
C16 C15 H15 120.2
C14 C15 H15 120.2
C15 C16 C17 120.7(2)
C15 C16 H16 119.7
C17 C16 H16 119.7
C12 C17 C16 120.6(2)
C12 C17 H17 119.7
C16 C17 H17 119.7
O3 C18 C4 113.80(14)
O3 C18 C19 111.04(13)
C4 C18 C19 115.34(16)
O3 C18 H18 105.2
C4 C18 H18 105.2
C19 C18 H18 105.2
C24 C19 C20 118.8(2)
C24 C19 C18 123.00(17)
C20 C19 C18 118.2(2)
C21 C20 C19 121.2(3)
C21 C20 H20 119.4
C19 C20 H20 119.4
C22 C21 C20 120.4(3)
C22 C21 H21 119.8
C20 C21 H21 119.8
C21 C22 C23 119.9(3)
C21 C22 H22 120.1
C23 C22 H22 120.1
C22 C23 C24 120.2(3)
C22 C23 H23 119.9
C24 C23 H23 119.9
C19 C24 C23 119.6(3)
C19 C24 H24 120.2
C23 C24 H24 120.2
O1 C25 H25A 109.5
O1 C25 H25B 109.5
H25A C25 H25B 109.5
O1 C25 H25C 109.5
H25A C25 H25C 109.5
H25B C25 H25C 109.5
O2 C26 H26A 109.5
O2 C26 H26B 109.5
H26A C26 H26B 109.5
O2 C26 H26C 109.5
H26A C26 H26C 109.5
H26B C26 H26C 109.5
C7 C27 H27A 109.5
C7 C27 H27B 109.5
H27A C27 H27B 109.5
C7 C27 H27C 109.5
H27A C27 H27C 109.5
H27B C27 H27C 109.5
C8 C28 H28A 109.5
C8 C28 H28B 109.5
H28A C28 H28B 109.5
C8 C28 H28C 109.5
H28A C28 H28C 109.5
H28B C28 H28C 109.5
C1 O1 C25 118.11(17)
C3 O2 C26 118.33(15)
C11 O3 C18 115.67(13)

loop_
_geom_bond_atom_site_label_1
_geom_bond_atom_site_label_2
_geom_bond_distance
C1 O1 1.376(2)
C1 C6 1.382(3)
C1 C2 1.393(3)
C2 C3 1.387(3)
C2 H2 0.9300
C3 O2 1.371(2)
C3 C4 1.411(3)
C4 C5 1.400(3)
C4 C18 1.514(3)
C5 C6 1.408(3)
C5 C9 1.483(3)
C6 C7 1.504(3)
C7 C8 1.510(3)
C7 C27 1.533(3)
C7 H7 0.9800
C8 C9 1.342(3)
C8 C28 1.498(3)
C9 C10 1.510(3)
C10 C11 1.520(3)
C10 H10A 0.9700
C10 H10B 0.9700
C11 O3 1.432(2)
C11 C12 1.520(2)
C11 H11 0.9800
C12 C17 1.386(3)
C12 C13 1.387(3)
C13 C14 1.383(3)
C13 H13 0.9300
C14 C15 1.375(3)
C14 H14 0.9300
C15 C16 1.369(4)
C15 H15 0.9300
C16 C17 1.386(3)
C16 H16 0.9300
C17 H17 0.9300
C18 O3 1.436(2)
C18 C19 1.527(3)
C18 H18 0.9800
C19 C24 1.380(3)
C19 C20 1.381(3)
C20 C21 1.372(4)
C20 H20 0.9300
C21 C22 1.355(5)
C21 H21 0.9300
C22 C23 1.376(5)
C22 H22 0.9300
C23 C24 1.399(3)
C23 H23 0.9300
C24 H24 0.9300
C25 O1 1.424(3)
C25 H25A 0.9600
C25 H25B 0.9600
C25 H25C 0.9600
C26 O2 1.416(2)
C26 H26A 0.9600
C26 H26B 0.9600
C26 H26C 0.9600
C27 H27A 0.9600
C27 H27B 0.9600
C27 H27C 0.9600
C28 H28A 0.9600
C28 H28B 0.9600
C28 H28C 0.9600

loop_
_geom_torsion_atom_site_label_1
_geom_torsion_atom_site_label_2
_geom_torsion_atom_site_label_3
_geom_torsion_atom_site_label_4
_geom_torsion
O1 C1 C2 C3 -178.75(17)
C6 C1 C2 C3 1.0(3)
C1 C2 C3 O2 176.48(16)
C1 C2 C3 C4 -2.9(3)
O2 C3 C4 C5 -177.40(15)
C2 C3 C4 C5 2.0(3)
O2 C3 C4 C18 -2.9(2)
C2 C3 C4 C18 176.56(16)
C3 C4 C5 C6 0.7(3)
C18 C4 C5 C6 -173.16(16)
C3 C4 C5 C9 178.98(16)
C18 C4 C5 C9 5.1(3)
O1 C1 C6 C5 -178.56(16)
C2 C1 C6 C5 1.7(3)
O1 C1 C6 C7 3.3(3)
C2 C1 C6 C7 -176.38(18)
C4 C5 C6 C1 -2.6(3)
C9 C5 C6 C1 178.75(15)
C4 C5 C6 C7 175.84(15)
C9 C5 C6 C7 -2.83(19)
C1 C6 C7 C8 -179.50(18)
C5 C6 C7 C8 2.25(19)
C1 C6 C7 C27 57.9(3)
C5 C6 C7 C27 -120.32(18)
C6 C7 C8 C9 -0.77(19)
C27 C7 C8 C9 122.2(2)
C6 C7 C8 C28 178.45(17)
C27 C7 C8 C28 -58.6(2)
C28 C8 C9 C5 179.93(18)
C7 C8 C9 C5 -0.9(2)
C28 C8 C9 C10 -2.0(3)
C7 C8 C9 C10 177.22(16)
C4 C5 C9 C8 -176.12(18)
C6 C5 C9 C8 2.33(19)
C4 C5 C9 C10 5.8(3)
C6 C5 C9 C10 -175.72(16)
C8 C9 C10 C11 -163.83(16)
C5 C9 C10 C11 14.0(2)
C9 C10 C11 O3 -64.17(19)
C9 C10 C11 C12 174.50(14)
O3 C11 C12 C17 3.3(2)
C10 C11 C12 C17 123.42(19)
O3 C11 C12 C13 -176.83(15)
C10 C11 C12 C13 -56.7(2)
C17 C12 C13 C14 -1.0(3)
C11 C12 C13 C14 179.03(18)
C12 C13 C14 C15 0.7(3)
C13 C14 C15 C16 0.3(4)
C14 C15 C16 C17 -0.9(4)
C13 C12 C17 C16 0.4(3)
C11 C12 C17 C16 -179.66(19)
C15 C16 C17 C12 0.6(4)
C5 C4 C18 O3 8.6(2)
C3 C4 C18 O3 -165.25(14)
C5 C4 C18 C19 -121.40(19)
C3 C4 C18 C19 64.7(2)
O3 C18 C19 C24 -103.5(2)
C4 C18 C19 C24 27.8(2)
O3 C18 C19 C20 77.5(2)
C4 C18 C19 C20 -151.17(17)
C24 C19 C20 C21 -0.2(3)
C18 C19 C20 C21 178.8(2)
C19 C20 C21 C22 0.4(4)
C20 C21 C22 C23 -0.1(4)
C21 C22 C23 C24 -0.5(4)
C20 C19 C24 C23 -0.3(3)
C18 C19 C24 C23 -179.34(18)
C22 C23 C24 C19 0.7(3)
C6 C1 O1 C25 -168.45(18)
C2 C1 O1 C25 11.3(3)
C2 C3 O2 C26 -4.1(3)
C4 C3 O2 C26 175.38(16)
C12 C11 O3 C18 -133.65(14)
C10 C11 O3 C18 103.68(15)
C4 C18 O3 C11 -65.15(18)
C19 C18 O3 C11 66.98(18)
